data_4515285
loop_
_publ_author_name
'Wang, Kuaibing'
'Cao, Xiaoran'
'Wang, Saier'
'Zhao, Wenjia'
'Xu, Jiangyan'
'Wang, Zikai'
'Wu, Hua'

_publ_section_title
;
 Interpenetrated and Polythreaded Co<sup>II</sup>-Organic Frameworks as a
 Supercapacitor Electrode Material with Ultrahigh Capacity and Excellent
 Energy Delivery Efficiency.
;
_journal_issue 10
_journal_name_full 'ACS applied materials &amp; interfaces'
_journal_page_first 9104
_journal_page_last 9115
_journal_paper_doi 10.1021/acsami.7b16141
_journal_volume 10
_journal_year 2018
_chemical_formula_sum 'C38 H28 Co N7 O7'
_chemical_formula_weight 753.60
_chemical_melting_point ?
_space_group_IT_number 15
_space_group_name_Hall '-C 2yc'
_space_group_name_H-M_alt 'C 1 2/c 1'
_symmetry_cell_setting monoclinic
_symmetry_space_group_name_H-M 'C 1 2/c 1'
_atom_sites_solution_hydrogens geom
_atom_sites_solution_primary direct
_atom_sites_solution_secondary difmap
_audit_creation_method SHELXL-97
_cell_angle_alpha 90.00
_cell_angle_beta 106.082(5)
_cell_angle_gamma 90.00
_cell_formula_units_Z 8
_cell_length_a 33.167(2)
_cell_length_b 15.2803(9)
_cell_length_c 13.9377(8)
_cell_measurement_reflns_used 7770
_cell_measurement_temperature 293(2)
_cell_measurement_theta_max 27.55
_cell_measurement_theta_min 1.28
_cell_volume 6787.2(7)
_computing_cell_refinement 'Bruker SMART'
_computing_data_collection 'Bruker SMART'
_computing_data_reduction 'Bruker SAINT software (Bruker, 1999)'
_computing_molecular_graphics 'SHELXTL-PLUS (Sheldrick, 1990)'
_computing_publication_material SHELXL-97
_computing_structure_refinement 'SHELXL-97 (Sheldrick, 2008)'
_computing_structure_solution 'SHELXS-97(Sheldrick, 1997)'
_diffrn_ambient_temperature 293(2)
_diffrn_measured_fraction_theta_full 0.996
_diffrn_measured_fraction_theta_max 0.993
_diffrn_measurement_device_type 'Bruker SMART APEX CCD'
_diffrn_measurement_method 'phi and omega scans'
_diffrn_radiation_monochromator graphite
_diffrn_radiation_source 'fine-focus sealed tube'
_diffrn_radiation_type MoK\a
_diffrn_radiation_wavelength 0.71073
_diffrn_reflns_av_R_equivalents 0.0217
_diffrn_reflns_av_sigmaI/netI 0.0175
_diffrn_reflns_limit_h_max 43
_diffrn_reflns_limit_h_min -43
_diffrn_reflns_limit_k_max 19
_diffrn_reflns_limit_k_min -19
_diffrn_reflns_limit_l_max 18
_diffrn_reflns_limit_l_min -16
_diffrn_reflns_number 48192
_diffrn_reflns_theta_full 25.00
_diffrn_reflns_theta_max 27.55
_diffrn_reflns_theta_min 1.28
_diffrn_standards_decay_% none
_diffrn_standards_interval_count none
_diffrn_standards_interval_time none
_diffrn_standards_number none
_exptl_absorpt_coefficient_mu 0.569
_exptl_absorpt_correction_T_max 0.922
_exptl_absorpt_correction_T_min 0.895
_exptl_absorpt_correction_type empirical
_exptl_absorpt_process_details SADABS
_exptl_crystal_colour red
_exptl_crystal_density_diffrn 1.475
_exptl_crystal_density_meas ?
_exptl_crystal_density_method 'not measured'
_exptl_crystal_description block
_exptl_crystal_F_000 3104
_exptl_crystal_size_max 0.19
_exptl_crystal_size_mid 0.17
_exptl_crystal_size_min 0.14
_refine_diff_density_max 0.748
_refine_diff_density_min -0.698
_refine_diff_density_rms 0.057
_refine_ls_extinction_method none
_refine_ls_goodness_of_fit_ref 1.047
_refine_ls_hydrogen_treatment mixed
_refine_ls_matrix_type full
_refine_ls_number_parameters 473
_refine_ls_number_reflns 7770
_refine_ls_number_restraints 0
_refine_ls_restrained_S_all 1.047
_refine_ls_R_factor_all 0.0460
_refine_ls_R_factor_gt 0.0372
_refine_ls_shift/su_max 0.001
_refine_ls_shift/su_mean 0.000
_refine_ls_structure_factor_coef Fsqd
_refine_ls_weighting_details 'calc w=1/[\s^2^(Fo^2^)+(0.0456P)^2^+10.2827P] where P=(Fo^2^+2Fc^2^)/3'
_refine_ls_weighting_scheme calc
_refine_ls_wR_factor_gt 0.0959
_refine_ls_wR_factor_ref 0.1027
_reflns_number_gt 6689
_reflns_number_total 7770
_reflns_threshold_expression >2\s(I)
_cod_data_source_file am7b16141_si_002.cif
_cod_data_source_block CoSC1
_cod_depositor_comments
;
The following automatic conversions were performed:

data item '_chemical_melting_point' value 'not measured' was changed
to '?' -- the value is undefined or not given.

data item '_exptl_crystal_density_meas' value 'none' was changed to
'?' -- the value is perceived as not measured.

Automatic conversion script
Id: cif_fix_values 6909 2019-04-08 15:41:33Z antanas 
;
_cod_original_cell_volume 6787.1(7)
_cod_original_sg_symbol_H-M C2/c
_cod_database_code 4515285

loop_
_symmetry_equiv_pos_as_xyz
'x, y, z'
'-x, y, -z+1/2'
'x+1/2, y+1/2, z'
'-x+1/2, y+1/2, -z+1/2'
'-x, -y, -z'
'x, -y, z-1/2'
'-x+1/2, -y+1/2, -z'
'x+1/2, -y+1/2, z-1/2'

loop_
_atom_site_label
_atom_site_type_symbol
_atom_site_fract_x
_atom_site_fract_y
_atom_site_fract_z
_atom_site_U_iso_or_equiv
_atom_site_adp_type
_atom_site_occupancy
_atom_site_symmetry_multiplicity
_atom_site_calc_flag
_atom_site_refinement_flags
Co1 Co 0.323845(7) 0.143067(16) 0.702217(17) 0.02432(8) Uani 1 1 d .
C1 C 0.42096(5) 0.30608(12) 0.80249(13) 0.0252(3) Uani 1 1 d .
C2 C 0.41055(5) 0.39431(12) 0.78975(14) 0.0280(4) Uani 1 1 d .
H2 H 0.3828 0.4108 0.7618 0.034 Uiso 1 1 calc R
C3 C 0.44136(5) 0.45748(12) 0.81844(14) 0.0291(4) Uani 1 1 d .
H3 H 0.4343 0.5165 0.8105 0.035 Uiso 1 1 calc R
C4 C 0.48304(5) 0.43263(12) 0.85924(13) 0.0252(3) Uani 1 1 d .
C5 C 0.49349(6) 0.34434(12) 0.87093(15) 0.0309(4) Uani 1 1 d .
H5 H 0.5213 0.3277 0.8976 0.037 Uiso 1 1 calc R
C6 C 0.46252(6) 0.28115(12) 0.84293(15) 0.0309(4) Uani 1 1 d .
H6 H 0.4695 0.2222 0.8511 0.037 Uiso 1 1 calc R
C7 C 0.63994(5) 0.42921(13) 0.96984(14) 0.0295(4) Uani 1 1 d .
H7 H 0.6204 0.3936 0.9265 0.035 Uiso 1 1 calc R
C8 C 0.68098(6) 0.40077(13) 1.00708(14) 0.0299(4) Uani 1 1 d .
H8 H 0.6891 0.3467 0.9879 0.036 Uiso 1 1 calc R
C9 C 0.70995(5) 0.45316(12) 1.07306(13) 0.0268(4) Uani 1 1 d .
C10 C 0.69828(5) 0.53536(12) 1.09912(14) 0.0300(4) Uani 1 1 d .
H10 H 0.7180 0.5708 1.1424 0.036 Uiso 1 1 calc R
C11 C 0.65727(5) 0.56454(12) 1.06060(14) 0.0283(4) Uani 1 1 d .
H11 H 0.6495 0.6198 1.0773 0.034 Uiso 1 1 calc R
C12 C 0.62782(5) 0.51069(12) 0.99691(13) 0.0256(3) Uani 1 1 d .
C13 C 0.47895(6) 0.75691(13) 0.85278(15) 0.0331(4) Uani 1 1 d .
H13 H 0.4595 0.7123 0.8311 0.040 Uiso 1 1 calc R
C14 C 0.46620(6) 0.84314(13) 0.84026(15) 0.0328(4) Uani 1 1 d .
H14 H 0.4382 0.8563 0.8097 0.039 Uiso 1 1 calc R
C15 C 0.49485(6) 0.91054(12) 0.87287(14) 0.0288(4) Uani 1 1 d .
C16 C 0.53665(6) 0.88987(13) 0.91688(16) 0.0363(4) Uani 1 1 d .
H16 H 0.5562 0.9345 0.9381 0.044 Uiso 1 1 calc R
C17 C 0.54947(6) 0.80374(13) 0.92935(15) 0.0348(4) Uani 1 1 d .
H17 H 0.5775 0.7907 0.9592 0.042 Uiso 1 1 calc R
C18 C 0.52081(5) 0.73634(12) 0.89767(13) 0.0270(4) Uani 1 1 d .
C19 C 0.51588(5) 0.50059(12) 0.89045(13) 0.0252(3) Uani 1 1 d .
C20 C 0.53392(5) 0.64318(11) 0.90991(13) 0.0256(3) Uani 1 1 d .
C21 C 0.58345(5) 0.53868(12) 0.95657(13) 0.0251(3) Uani 1 1 d .
C22 C 0.34356(7) 0.19370(14) 1.17220(14) 0.0357(4) Uani 1 1 d .
C23 C 0.34553(6) 0.18757(13) 1.27358(14) 0.0323(4) Uani 1 1 d .
C24 C 0.35133(8) 0.26337(15) 1.33030(17) 0.0478(6) Uani 1 1 d .
H24 H 0.3535 0.2598 1.3981 0.057 Uiso 1 1 calc R
C25 C 0.35397(10) 0.34419(16) 1.2878(2) 0.0566(7) Uani 1 1 d .
H25 H 0.3578 0.3944 1.3270 0.068 Uiso 1 1 calc R
C26 C 0.35102(10) 0.35014(16) 1.1882(2) 0.0593(7) Uani 1 1 d .
H26 H 0.3523 0.4045 1.1591 0.071 Uiso 1 1 calc R
C27 C 0.34609(9) 0.27528(16) 1.13101(18) 0.0523(6) Uani 1 1 d .
H27 H 0.3444 0.2796 1.0635 0.063 Uiso 1 1 calc R
C28 C 0.34094(9) 0.11129(16) 1.10997(16) 0.0512(6) Uani 1 1 d .
H28A H 0.3691 0.0895 1.1175 0.061 Uiso 1 1 calc R
H28B H 0.3257 0.0669 1.1356 0.061 Uiso 1 1 calc R
C29 C 0.34057(8) 0.09953(14) 1.31954(14) 0.0391(5) Uani 1 1 d .
H29A H 0.3115 0.0811 1.2953 0.047 Uiso 1 1 calc R
H29B H 0.3577 0.0566 1.2975 0.047 Uiso 1 1 calc R
C30 C 0.27862(10) 0.1365(3) 0.9608(2) 0.0795(11) Uani 1 1 d .
H30 H 0.2577 0.1392 0.9934 0.095 Uiso 1 1 calc R
C31 C 0.33853(7) 0.12457(14) 0.92956(14) 0.0373(5) Uani 1 1 d .
H31 H 0.3672 0.1174 0.9392 0.045 Uiso 1 1 calc R
C32 C 0.27353(9) 0.1440(3) 0.8617(2) 0.0765(11) Uani 1 1 d .
H32 H 0.2480 0.1531 0.8141 0.092 Uiso 1 1 calc R
C33 C 0.39287(7) 0.09796(15) 1.48943(16) 0.0409(5) Uani 1 1 d .
H33 H 0.4173 0.0921 1.4696 0.049 Uiso 1 1 calc R
C34 C 0.32687(6) 0.11002(13) 1.48777(14) 0.0329(4) Uani 1 1 d .
H34 H 0.2978 0.1138 1.4645 0.039 Uiso 1 1 calc R
C35 C 0.38997(6) 0.10533(15) 1.58384(15) 0.0390(5) Uani 1 1 d .
H35 H 0.4126 0.1053 1.6409 0.047 Uiso 1 1 calc R
C36 C 0.48174(6) 1.00436(13) 0.86229(15) 0.0336(4) Uani 1 1 d .
C37 C 0.38680(5) 0.23986(12) 0.77249(13) 0.0257(3) Uani 1 1 d .
C38 C 0.75355(5) 0.42021(13) 1.11951(13) 0.0271(4) Uani 1 1 d .
N1 N 0.55547(4) 0.47422(10) 0.92846(12) 0.0282(3) Uani 1 1 d .
N2 N 0.50353(4) 0.58393(10) 0.87836(12) 0.0293(3) Uani 1 1 d .
N3 N 0.57459(4) 0.62414(10) 0.95042(12) 0.0270(3) Uani 1 1 d .
N4 N 0.31152(6) 0.13603(13) 0.84136(12) 0.0409(4) Uani 1 1 d .
N5 N 0.32027(7) 0.12438(14) 1.00351(13) 0.0467(5) Uani 1 1 d .
N6 N 0.35258(5) 0.10085(11) 1.42872(11) 0.0333(4) Uani 1 1 d .
N7 N 0.34828(5) 0.11293(11) 1.58303(11) 0.0310(3) Uani 1 1 d .
O1 O 0.39367(4) 0.15975(8) 0.79352(10) 0.0284(3) Uani 1 1 d .
O2 O 0.35046(4) 0.26539(9) 0.72457(11) 0.0341(3) Uani 1 1 d .
O3 O 0.44022(4) 1.01426(10) 0.82957(12) 0.0431(4) Uani 1 1 d .
O4 O 0.50567(5) 1.06477(10) 0.88293(15) 0.0579(5) Uani 1 1 d .
O5 O 0.76146(4) 0.33940(9) 1.11581(10) 0.0337(3) Uani 1 1 d .
O6 O 0.78170(4) 0.47249(9) 1.16329(10) 0.0344(3) Uani 1 1 d .
O1W O 0.23901(8) 0.15942(18) 1.3234(2) 0.0933(8) Uiso 1 1 d .

loop_
_atom_site_aniso_label
_atom_site_aniso_U_11
_atom_site_aniso_U_22
_atom_site_aniso_U_33
_atom_site_aniso_U_23
_atom_site_aniso_U_13
_atom_site_aniso_U_12
Co1 0.02119(12) 0.03116(14) 0.01945(12) -0.00202(9) 0.00367(9) -0.00453(9)
C1 0.0232(8) 0.0288(9) 0.0233(8) -0.0023(7) 0.0061(6) -0.0042(7)
C2 0.0202(8) 0.0311(9) 0.0302(9) 0.0000(7) 0.0027(7) 0.0000(7)
C3 0.0248(8) 0.0257(9) 0.0341(10) 0.0010(7) 0.0039(7) -0.0003(7)
C4 0.0213(8) 0.0278(9) 0.0257(8) -0.0013(7) 0.0051(6) -0.0027(6)
C5 0.0201(8) 0.0310(9) 0.0391(10) -0.0001(8) 0.0039(7) 0.0001(7)
C6 0.0269(9) 0.0259(9) 0.0377(10) -0.0011(7) 0.0051(7) -0.0001(7)
C7 0.0229(8) 0.0337(9) 0.0279(9) -0.0008(7) 0.0003(7) -0.0018(7)
C8 0.0257(9) 0.0324(9) 0.0303(9) 0.0001(7) 0.0056(7) 0.0038(7)
C9 0.0204(8) 0.0335(9) 0.0253(8) 0.0051(7) 0.0045(6) 0.0023(7)
C10 0.0221(8) 0.0335(9) 0.0316(9) -0.0006(7) 0.0027(7) -0.0032(7)
C11 0.0233(8) 0.0271(9) 0.0328(9) 0.0015(7) 0.0051(7) 0.0008(7)
C12 0.0197(8) 0.0297(9) 0.0262(8) 0.0062(7) 0.0047(6) 0.0011(6)
C13 0.0230(9) 0.0305(9) 0.0423(11) -0.0019(8) 0.0032(8) -0.0016(7)
C14 0.0242(9) 0.0343(10) 0.0376(10) 0.0002(8) 0.0050(8) 0.0042(7)
C15 0.0293(9) 0.0291(9) 0.0286(9) 0.0023(7) 0.0090(7) 0.0028(7)
C16 0.0300(9) 0.0289(9) 0.0451(12) -0.0009(8) 0.0025(8) -0.0035(8)
C17 0.0241(9) 0.0318(10) 0.0423(11) 0.0015(8) -0.0011(8) -0.0007(7)
C18 0.0236(8) 0.0283(9) 0.0277(9) 0.0021(7) 0.0046(7) 0.0000(7)
C19 0.0204(8) 0.0287(9) 0.0259(8) -0.0002(7) 0.0051(6) -0.0017(6)
C20 0.0213(8) 0.0283(9) 0.0258(8) 0.0012(7) 0.0043(6) -0.0006(6)
C21 0.0205(8) 0.0295(9) 0.0244(8) 0.0018(7) 0.0045(6) -0.0001(6)
C22 0.0446(11) 0.0392(11) 0.0259(9) -0.0020(8) 0.0143(8) -0.0086(9)
C23 0.0372(10) 0.0357(10) 0.0256(9) 0.0002(8) 0.0112(8) -0.0006(8)
C24 0.0787(17) 0.0390(12) 0.0319(11) -0.0043(9) 0.0255(11) -0.0010(11)
C25 0.096(2) 0.0354(12) 0.0471(14) -0.0095(10) 0.0346(14) -0.0080(12)
C26 0.100(2) 0.0365(12) 0.0533(15) 0.0055(11) 0.0412(15) -0.0077(13)
C27 0.0847(18) 0.0460(13) 0.0335(11) 0.0017(10) 0.0286(12) -0.0126(12)
C28 0.0884(19) 0.0441(12) 0.0233(10) -0.0029(9) 0.0193(11) -0.0166(12)
C29 0.0605(13) 0.0360(11) 0.0209(9) -0.0019(8) 0.0115(9) -0.0026(9)
C30 0.0562(17) 0.150(3) 0.0417(15) -0.0153(17) 0.0289(13) -0.0235(18)
C31 0.0434(11) 0.0462(12) 0.0232(9) -0.0054(8) 0.0109(8) -0.0148(9)
C32 0.0400(13) 0.154(3) 0.0383(14) -0.0131(17) 0.0148(11) -0.0145(16)
C33 0.0368(11) 0.0563(13) 0.0330(10) 0.0030(9) 0.0152(8) 0.0089(9)
C34 0.0337(10) 0.0401(10) 0.0244(9) -0.0010(8) 0.0071(7) -0.0036(8)
C35 0.0326(10) 0.0570(13) 0.0270(10) 0.0020(9) 0.0074(8) 0.0049(9)
C36 0.0346(10) 0.0314(10) 0.0356(10) 0.0024(8) 0.0109(8) 0.0043(8)
C37 0.0237(8) 0.0296(9) 0.0238(8) -0.0032(7) 0.0064(7) -0.0032(7)
C38 0.0213(8) 0.0369(10) 0.0224(8) 0.0026(7) 0.0047(6) 0.0023(7)
N1 0.0210(7) 0.0275(8) 0.0338(8) 0.0009(6) 0.0039(6) -0.0009(6)
N2 0.0217(7) 0.0267(8) 0.0364(8) -0.0001(6) 0.0028(6) -0.0007(6)
N3 0.0208(7) 0.0266(7) 0.0307(8) 0.0038(6) 0.0024(6) -0.0008(6)
N4 0.0360(9) 0.0654(12) 0.0227(8) -0.0061(8) 0.0103(7) -0.0156(8)
N5 0.0595(12) 0.0604(12) 0.0238(8) -0.0091(8) 0.0173(8) -0.0236(10)
N6 0.0453(9) 0.0356(9) 0.0208(7) 0.0007(6) 0.0119(7) 0.0004(7)
N7 0.0315(8) 0.0394(9) 0.0223(7) -0.0018(6) 0.0078(6) -0.0026(7)
O1 0.0268(6) 0.0271(6) 0.0304(7) -0.0011(5) 0.0066(5) -0.0022(5)
O2 0.0231(6) 0.0312(7) 0.0426(8) -0.0013(6) -0.0001(6) -0.0034(5)
O3 0.0337(7) 0.0334(8) 0.0600(10) 0.0065(7) 0.0091(7) 0.0060(6)
O4 0.0438(9) 0.0313(8) 0.0938(14) 0.0003(8) 0.0108(9) -0.0010(7)
O5 0.0251(6) 0.0344(7) 0.0370(7) 0.0015(6) 0.0007(5) 0.0051(5)
O6 0.0229(6) 0.0392(8) 0.0372(7) -0.0019(6) 0.0017(5) 0.0006(5)

loop_
_atom_type_symbol
_atom_type_description
_atom_type_scat_dispersion_real
_atom_type_scat_dispersion_imag
_atom_type_scat_source
C C 0.0033 0.0016 'International Tables Vol C Tables 4.2.6.8 and 6.1.1.4'
H H 0.0000 0.0000 'International Tables Vol C Tables 4.2.6.8 and 6.1.1.4'
N N 0.0061 0.0033 'International Tables Vol C Tables 4.2.6.8 and 6.1.1.4'
O O 0.0106 0.0060 'International Tables Vol C Tables 4.2.6.8 and 6.1.1.4'
Co Co 0.3494 0.9721 'International Tables Vol C Tables 4.2.6.8 and 6.1.1.4'

loop_
_geom_angle_atom_site_label_1
_geom_angle_atom_site_label_2
_geom_angle_atom_site_label_3
_geom_angle
_geom_angle_site_symmetry_1
_geom_angle_site_symmetry_3
O2 Co1 N7 94.36(6) . 1_554
O2 Co1 N4 95.29(7) . .
N7 Co1 N4 160.55(7) 1_554 .
O2 Co1 O5 106.52(5) . 8_455
N7 Co1 O5 96.29(6) 1_554 8_455
N4 Co1 O5 97.09(6) . 8_455
O2 Co1 O6 166.99(5) . 8_455
N7 Co1 O6 89.26(6) 1_554 8_455
N4 Co1 O6 85.09(6) . 8_455
O5 Co1 O6 60.60(5) 8_455 8_455
O2 Co1 O1 59.77(5) . .
N7 Co1 O1 84.98(5) 1_554 .
N4 Co1 O1 85.36(6) . .
O5 Co1 O1 166.28(5) 8_455 .
O6 Co1 O1 133.12(5) 8_455 .
O2 Co1 C38 136.98(6) . 8_455
N7 Co1 C38 93.78(6) 1_554 8_455
N4 Co1 C38 90.63(6) . 8_455
O5 Co1 C38 30.52(6) 8_455 8_455
O6 Co1 C38 30.10(5) 8_455 8_455
O1 Co1 C38 163.19(5) . 8_455
C6 C1 C2 120.03(16) . .
C6 C1 C37 121.28(16) . .
C2 C1 C37 118.69(15) . .
C3 C2 C1 120.18(16) . .
C3 C2 H2 119.9 . .
C1 C2 H2 119.9 . .
C2 C3 C4 119.87(17) . .
C2 C3 H3 120.1 . .
C4 C3 H3 120.1 . .
C5 C4 C3 119.92(16) . .
C5 C4 C19 120.44(15) . .
C3 C4 C19 119.64(16) . .
C6 C5 C4 120.12(17) . .
C6 C5 H5 119.9 . .
C4 C5 H5 119.9 . .
C5 C6 C1 119.87(17) . .
C5 C6 H6 120.1 . .
C1 C6 H6 120.1 . .
C8 C7 C12 120.42(17) . .
C8 C7 H7 119.8 . .
C12 C7 H7 119.8 . .
C7 C8 C9 119.74(17) . .
C7 C8 H8 120.1 . .
C9 C8 H8 120.1 . .
C8 C9 C10 120.18(16) . .
C8 C9 C38 120.09(17) . .
C10 C9 C38 119.69(16) . .
C11 C10 C9 120.12(17) . .
C11 C10 H10 119.9 . .
C9 C10 H10 119.9 . .
C10 C11 C12 119.68(17) . .
C10 C11 H11 120.2 . .
C12 C11 H11 120.2 . .
C7 C12 C11 119.81(16) . .
C7 C12 C21 119.01(16) . .
C11 C12 C21 121.17(16) . .
C14 C13 C18 120.34(17) . .
C14 C13 H13 119.8 . .
C18 C13 H13 119.8 . .
C13 C14 C15 120.56(17) . .
C13 C14 H14 119.7 . .
C15 C14 H14 119.7 . .
C16 C15 C14 118.99(17) . .
C16 C15 C36 119.34(17) . .
C14 C15 C36 121.67(17) . .
C17 C16 C15 120.54(18) . .
C17 C16 H16 119.7 . .
C15 C16 H16 119.7 . .
C16 C17 C18 120.52(17) . .
C16 C17 H17 119.7 . .
C18 C17 H17 119.7 . .
C17 C18 C13 119.04(17) . .
C17 C18 C20 121.46(16) . .
C13 C18 C20 119.49(16) . .
N2 C19 N1 124.90(16) . .
N2 C19 C4 117.22(15) . .
N1 C19 C4 117.88(16) . .
N2 C20 N3 124.79(16) . .
N2 C20 C18 116.23(15) . .
N3 C20 C18 118.98(15) . .
N1 C21 N3 125.42(15) . .
N1 C21 C12 115.70(15) . .
N3 C21 C12 118.88(15) . .
C27 C22 C23 119.18(19) . .
C27 C22 C28 120.70(18) . .
C23 C22 C28 120.04(18) . .
C24 C23 C22 118.72(19) . .
C24 C23 C29 120.94(17) . .
C22 C23 C29 120.34(18) . .
C25 C24 C23 121.2(2) . .
C25 C24 H24 119.4 . .
C23 C24 H24 119.4 . .
C26 C25 C24 119.9(2) . .
C26 C25 H25 120.0 . .
C24 C25 H25 120.0 . .
C25 C26 C27 119.7(2) . .
C25 C26 H26 120.1 . .
C27 C26 H26 120.1 . .
C26 C27 C22 121.3(2) . .
C26 C27 H27 119.4 . .
C22 C27 H27 119.4 . .
N5 C28 C22 113.7(2) . .
N5 C28 H28A 108.8 . .
C22 C28 H28A 108.8 . .
N5 C28 H28B 108.8 . .
C22 C28 H28B 108.8 . .
H28A C28 H28B 107.7 . .
N6 C29 C23 113.37(16) . .
N6 C29 H29A 108.9 . .
C23 C29 H29A 108.9 . .
N6 C29 H29B 108.9 . .
C23 C29 H29B 108.9 . .
H29A C29 H29B 107.7 . .
C32 C30 N5 106.5(2) . .
C32 C30 H30 126.7 . .
N5 C30 H30 126.7 . .
N4 C31 N5 112.6(2) . .
N4 C31 H31 123.7 . .
N5 C31 H31 123.7 . .
C30 C32 N4 110.0(3) . .
C30 C32 H32 125.0 . .
N4 C32 H32 125.0 . .
C35 C33 N6 106.19(18) . .
C35 C33 H33 126.9 . .
N6 C33 H33 126.9 . .
N7 C34 N6 111.25(17) . .
N7 C34 H34 124.4 . .
N6 C34 H34 124.4 . .
C33 C35 N7 109.84(18) . .
C33 C35 H35 125.1 . .
N7 C35 H35 125.1 . .
O4 C36 O3 123.14(19) . .
O4 C36 C15 124.04(18) . .
O3 C36 C15 112.80(17) . .
O1 C37 O2 120.27(16) . .
O1 C37 C1 121.21(15) . .
O2 C37 C1 118.51(16) . .
O6 C38 O5 120.50(16) . .
O6 C38 C9 119.76(17) . .
O5 C38 C9 119.73(16) . .
O6 C38 Co1 63.02(9) . 8_556
O5 C38 Co1 57.51(9) . 8_556
C9 C38 Co1 175.94(13) . 8_556
C19 N1 C21 114.89(15) . .
C19 N2 C20 115.36(15) . .
C21 N3 C20 114.60(15) . .
C31 N4 C32 104.19(19) . .
C31 N4 Co1 127.95(15) . .
C32 N4 Co1 127.85(17) . .
C31 N5 C30 106.60(19) . .
C31 N5 C28 126.7(2) . .
C30 N5 C28 126.6(2) . .
C34 N6 C33 107.47(16) . .
C34 N6 C29 126.96(18) . .
C33 N6 C29 125.46(18) . .
C34 N7 C35 105.25(16) . .
C34 N7 Co1 125.92(13) . 1_556
C35 N7 Co1 128.16(13) . 1_556
C37 O1 Co1 83.76(10) . .
C37 O2 Co1 96.09(11) . .
C38 O5 Co1 91.97(11) . 8_556
C38 O6 Co1 86.89(11) . 8_556

loop_
_geom_bond_atom_site_label_1
_geom_bond_atom_site_label_2
_geom_bond_distance
_geom_bond_site_symmetry_2
Co1 O2 2.0537(13) .
Co1 N7 2.0916(16) 1_554
Co1 N4 2.0925(17) .
Co1 O5 2.1031(13) 8_455
Co1 O6 2.2240(14) 8_455
Co1 O1 2.3270(13) .
Co1 C38 2.4920(17) 8_455
C1 C6 1.390(2) .
C1 C2 1.391(3) .
C1 C37 1.490(2) .
C2 C3 1.382(2) .
C2 H2 0.9300 .
C3 C4 1.394(2) .
C3 H3 0.9300 .
C4 C5 1.391(3) .
C4 C19 1.480(2) .
C5 C6 1.385(3) .
C5 H5 0.9300 .
C6 H6 0.9300 .
C7 C8 1.385(2) .
C7 C12 1.392(3) .
C7 H7 0.9300 .
C8 C9 1.386(3) .
C8 H8 0.9300 .
C9 C10 1.392(3) .
C9 C38 1.498(2) .
C10 C11 1.390(2) .
C10 H10 0.9300 .
C11 C12 1.392(2) .
C11 H11 0.9300 .
C12 C21 1.486(2) .
C13 C14 1.380(3) .
C13 C18 1.392(2) .
C13 H13 0.9300 .
C14 C15 1.390(3) .
C14 H14 0.9300 .
C15 C16 1.388(3) .
C15 C36 1.494(3) .
C16 C17 1.379(3) .
C16 H16 0.9300 .
C17 C18 1.388(3) .
C17 H17 0.9300 .
C18 C20 1.485(2) .
C19 N2 1.334(2) .
C19 N1 1.335(2) .
C20 N2 1.335(2) .
C20 N3 1.342(2) .
C21 N1 1.336(2) .
C21 N3 1.336(2) .
C22 C27 1.384(3) .
C22 C23 1.399(3) .
C22 C28 1.518(3) .
C23 C24 1.385(3) .
C23 C29 1.519(3) .
C24 C25 1.383(3) .
C24 H24 0.9300 .
C25 C26 1.369(4) .
C25 H25 0.9300 .
C26 C27 1.377(3) .
C26 H26 0.9300 .
C27 H27 0.9300 .
C28 N5 1.466(3) .
C28 H28A 0.9700 .
C28 H28B 0.9700 .
C29 N6 1.462(2) .
C29 H29A 0.9700 .
C29 H29B 0.9700 .
C30 C32 1.348(4) .
C30 N5 1.357(4) .
C30 H30 0.9300 .
C31 N4 1.317(3) .
C31 N5 1.332(3) .
C31 H31 0.9300 .
C32 N4 1.371(3) .
C32 H32 0.9300 .
C33 C35 1.350(3) .
C33 N6 1.370(3) .
C33 H33 0.9300 .
C34 N7 1.322(2) .
C34 N6 1.347(2) .
C34 H34 0.9300 .
C35 N7 1.385(2) .
C35 H35 0.9300 .
C36 O4 1.199(3) .
C36 O3 1.334(2) .
C37 O1 1.265(2) .
C37 O2 1.267(2) .
C38 O6 1.251(2) .
C38 O5 1.266(2) .
C38 Co1 2.4920(17) 8_556
N7 Co1 2.0916(16) 1_556
O5 Co1 2.1031(13) 8_556
O6 Co1 2.2240(14) 8_556

loop_
_geom_torsion_atom_site_label_1
_geom_torsion_atom_site_label_2
_geom_torsion_atom_site_label_3
_geom_torsion_atom_site_label_4
_geom_torsion
_geom_torsion_site_symmetry_1
_geom_torsion_site_symmetry_4
C6 C1 C2 C3 -0.9(3) . .
C37 C1 C2 C3 178.84(17) . .
C1 C2 C3 C4 0.7(3) . .
C2 C3 C4 C5 0.0(3) . .
C2 C3 C4 C19 -179.61(17) . .
C3 C4 C5 C6 -0.6(3) . .
C19 C4 C5 C6 179.05(17) . .
C4 C5 C6 C1 0.4(3) . .
C2 C1 C6 C5 0.3(3) . .
C37 C1 C6 C5 -179.40(17) . .
C12 C7 C8 C9 1.1(3) . .
C7 C8 C9 C10 -2.3(3) . .
C7 C8 C9 C38 175.52(17) . .
C8 C9 C10 C11 1.3(3) . .
C38 C9 C10 C11 -176.51(17) . .
C9 C10 C11 C12 0.8(3) . .
C8 C7 C12 C11 1.0(3) . .
C8 C7 C12 C21 -179.26(17) . .
C10 C11 C12 C7 -2.0(3) . .
C10 C11 C12 C21 178.29(16) . .
C18 C13 C14 C15 -0.5(3) . .
C13 C14 C15 C16 1.0(3) . .
C13 C14 C15 C36 -178.64(19) . .
C14 C15 C16 C17 -0.9(3) . .
C36 C15 C16 C17 178.73(19) . .
C15 C16 C17 C18 0.3(3) . .
C16 C17 C18 C13 0.2(3) . .
C16 C17 C18 C20 179.73(19) . .
C14 C13 C18 C17 -0.2(3) . .
C14 C13 C18 C20 -179.66(18) . .
C5 C4 C19 N2 -179.08(17) . .
C3 C4 C19 N2 0.6(3) . .
C5 C4 C19 N1 0.9(3) . .
C3 C4 C19 N1 -179.48(17) . .
C17 C18 C20 N2 178.81(18) . .
C13 C18 C20 N2 -1.7(3) . .
C17 C18 C20 N3 -1.6(3) . .
C13 C18 C20 N3 177.91(17) . .
C7 C12 C21 N1 23.9(2) . .
C11 C12 C21 N1 -156.34(17) . .
C7 C12 C21 N3 -155.60(17) . .
C11 C12 C21 N3 24.1(3) . .
C27 C22 C23 C24 -2.1(3) . .
C28 C22 C23 C24 174.8(2) . .
C27 C22 C23 C29 176.8(2) . .
C28 C22 C23 C29 -6.3(3) . .
C22 C23 C24 C25 1.8(4) . .
C29 C23 C24 C25 -177.0(2) . .
C23 C24 C25 C26 -0.3(4) . .
C24 C25 C26 C27 -1.0(5) . .
C25 C26 C27 C22 0.8(5) . .
C23 C22 C27 C26 0.8(4) . .
C28 C22 C27 C26 -176.0(3) . .
C27 C22 C28 N5 -29.9(3) . .
C23 C22 C28 N5 153.3(2) . .
C24 C23 C29 N6 -14.0(3) . .
C22 C23 C29 N6 167.13(19) . .
N5 C30 C32 N4 0.4(4) . .
N6 C33 C35 N7 -0.1(3) . .
C16 C15 C36 O4 5.7(3) . .
C14 C15 C36 O4 -174.7(2) . .
C16 C15 C36 O3 -172.71(18) . .
C14 C15 C36 O3 6.9(3) . .
C6 C1 C37 O1 8.5(3) . .
C2 C1 C37 O1 -171.26(17) . .
C6 C1 C37 O2 -171.12(17) . .
C2 C1 C37 O2 9.2(3) . .
C8 C9 C38 O6 166.34(17) . .
C10 C9 C38 O6 -15.9(3) . .
C8 C9 C38 O5 -15.0(3) . .
C10 C9 C38 O5 162.79(17) . .
C8 C9 C38 Co1 -61(2) . 8_556
C10 C9 C38 Co1 116.5(19) . 8_556
N2 C19 N1 C21 1.0(3) . .
C4 C19 N1 C21 -178.99(16) . .
N3 C21 N1 C19 0.9(3) . .
C12 C21 N1 C19 -178.65(15) . .
N1 C19 N2 C20 -1.7(3) . .
C4 C19 N2 C20 178.25(16) . .
N3 C20 N2 C19 0.7(3) . .
C18 C20 N2 C19 -179.67(16) . .
N1 C21 N3 C20 -1.7(3) . .
C12 C21 N3 C20 177.81(15) . .
N2 C20 N3 C21 0.8(3) . .
C18 C20 N3 C21 -178.75(16) . .
N5 C31 N4 C32 0.3(3) . .
N5 C31 N4 Co1 179.16(15) . .
C30 C32 N4 C31 -0.4(4) . .
C30 C32 N4 Co1 -179.3(2) . .
O2 Co1 N4 C31 -73.0(2) . .
N7 Co1 N4 C31 46.5(3) 1_554 .
O5 Co1 N4 C31 179.62(19) 8_455 .
O6 Co1 N4 C31 120.1(2) 8_455 .
O1 Co1 N4 C31 -13.96(19) . .
C38 Co1 N4 C31 149.7(2) 8_455 .
O2 Co1 N4 C32 105.7(3) . .
N7 Co1 N4 C32 -134.9(3) 1_554 .
O5 Co1 N4 C32 -1.7(3) 8_455 .
O6 Co1 N4 C32 -61.3(3) 8_455 .
O1 Co1 N4 C32 164.7(3) . .
C38 Co1 N4 C32 -31.7(3) 8_455 .
N4 C31 N5 C30 0.0(3) . .
N4 C31 N5 C28 178.5(2) . .
C32 C30 N5 C31 -0.3(4) . .
C32 C30 N5 C28 -178.8(3) . .
C22 C28 N5 C31 108.6(3) . .
C22 C28 N5 C30 -73.2(3) . .
N7 C34 N6 C33 -0.2(2) . .
N7 C34 N6 C29 -176.73(18) . .
C35 C33 N6 C34 0.2(2) . .
C35 C33 N6 C29 176.77(19) . .
C23 C29 N6 C34 96.9(2) . .
C23 C29 N6 C33 -79.0(3) . .
N6 C34 N7 C35 0.1(2) . .
N6 C34 N7 Co1 171.32(13) . 1_556
C33 C35 N7 C34 0.0(3) . .
C33 C35 N7 Co1 -170.95(16) . 1_556
O2 C37 O1 Co1 3.22(16) . .
C1 C37 O1 Co1 -176.36(15) . .
O2 Co1 O1 C37 -1.99(10) . .
N7 Co1 O1 C37 96.03(11) 1_554 .
N4 Co1 O1 C37 -100.87(11) . .
O5 Co1 O1 C37 0.1(3) 8_455 .
O6 Co1 O1 C37 -179.70(10) 8_455 .
C38 Co1 O1 C37 -177.53(17) 8_455 .
O1 C37 O2 Co1 -3.65(18) . .
C1 C37 O2 Co1 175.95(13) . .
N7 Co1 O2 C37 -79.63(12) 1_554 .
N4 Co1 O2 C37 83.47(12) . .
O5 Co1 O2 C37 -177.51(11) 8_455 .
O6 Co1 O2 C37 174.6(2) 8_455 .
O1 Co1 O2 C37 1.98(10) . .
C38 Co1 O2 C37 -179.91(10) 8_455 .
O6 C38 O5 Co1 2.11(18) . 8_556
C9 C38 O5 Co1 -176.52(14) . 8_556
O5 C38 O6 Co1 -2.00(17) . 8_556
C9 C38 O6 Co1 176.63(15) . 8_556
